data_2011756
loop_
_publ_author_name
'Guzei, Ilia A.'
'Dagorne, Samuel'
'Jordan, Richard F.'

_publ_section_title
;
 A cationic hydroxo-bridged dinuclear gallium complex
;
_journal_issue 2
_journal_name_full 'Acta Crystallographica Section C'
_journal_page_first 143
_journal_page_last 144
_journal_paper_doi 10.1107/S0108270100013962
_journal_volume 57
_journal_year 2001
_chemical_formula_iupac '[Ga2 (C14 H22 N2 )2 (OH)]B(C6 F5 )4 '
_chemical_formula_moiety 'C28 H45 Ga2 N4 O + , C24 BF20 - '
_chemical_formula_sum 'C52 H45 B F20 Ga2 N4 O'
_chemical_formula_weight 1272.17
_chemical_name_systematic
;
 ?
;
_space_group_IT_number 14
_symmetry_cell_setting monoclinic
_symmetry_space_group_name_Hall '-P 2yn'
_symmetry_space_group_name_H-M 'P 1 21/n 1'
_cell_angle_alpha 90.00
_cell_angle_beta 94.9040(10)
_cell_angle_gamma 90.00
_cell_formula_units_Z 4
_cell_length_a 17.7211(8)
_cell_length_b 16.0050(7)
_cell_length_c 18.5655(9)
_cell_measurement_reflns_used 7833
_cell_measurement_temperature 173(2)
_cell_measurement_theta_max 26
_cell_measurement_theta_min 2
_cell_volume 5246.4(4)
_computing_cell_refinement SMART
_computing_data_collection 'SMART (Siemens, 1996)'
_computing_data_reduction 'SHELXTL (Sheldrick, 1997a)'
_computing_molecular_graphics SHELXTL
_computing_publication_material SHELXTL
_computing_structure_refinement 'SHELXL97 (Sheldrick, 1997b)'
_computing_structure_solution 'SHELXS97 (Sheldrick, 1997b)'
_diffrn_ambient_temperature 173(2)
_diffrn_measured_fraction_theta_full 1.000
_diffrn_measured_fraction_theta_max 1.000
_diffrn_measurement_device_type 'Bruker SMART CCD-1000'
_diffrn_measurement_method 'phi scans'
_diffrn_radiation_monochromator graphite
_diffrn_radiation_source 'fine-focus sealed tube'
_diffrn_radiation_type MoK\a
_diffrn_radiation_wavelength .71073
_diffrn_reflns_av_R_equivalents .064
_diffrn_reflns_av_sigmaI/netI .0796
_diffrn_reflns_limit_h_max 22
_diffrn_reflns_limit_h_min -22
_diffrn_reflns_limit_k_max 20
_diffrn_reflns_limit_k_min -20
_diffrn_reflns_limit_l_max 23
_diffrn_reflns_limit_l_min -23
_diffrn_reflns_number 47660
_diffrn_reflns_theta_full 26.37
_diffrn_reflns_theta_max 26.37
_diffrn_reflns_theta_min 1.52
_diffrn_standards_decay_% <1
_exptl_absorpt_coefficient_mu 1.142
_exptl_absorpt_correction_T_max .7258
_exptl_absorpt_correction_T_min .6907
_exptl_absorpt_correction_type empirical
_exptl_absorpt_process_details '(SADABS; Blessing, 1995)'
_exptl_crystal_colour yellow
_exptl_crystal_density_diffrn 1.611
_exptl_crystal_density_method 'not measured'
_exptl_crystal_description block
_exptl_crystal_F_000 2560
_exptl_crystal_size_max .35
_exptl_crystal_size_mid .32
_exptl_crystal_size_min .30
_refine_diff_density_max .498
_refine_diff_density_min -.385
_refine_ls_extinction_method none
_refine_ls_goodness_of_fit_ref .996
_refine_ls_hydrogen_treatment constr
_refine_ls_matrix_type full
_refine_ls_number_parameters 732
_refine_ls_number_reflns 10732
_refine_ls_number_restraints 1
_refine_ls_restrained_S_all 1.384
_refine_ls_R_factor_all .0820
_refine_ls_R_factor_gt .0380
_refine_ls_shift/su_max .001
_refine_ls_shift/su_mean .000
_refine_ls_structure_factor_coef Fsqd
_refine_ls_weighting_details 'calc w = 1/[\s^2^(Fo^2^)+(0.0050P)^2^] where P=(Fo^2^+2Fc^2^)/3'
_refine_ls_weighting_scheme calc
_refine_ls_wR_factor_ref .0542
_reflns_number_gt 6612
_reflns_number_total 10732
_reflns_threshold_expression I>2\s(I)
_cod_data_source_file fr1292.cif
_cod_data_source_block II
_cod_depositor_comments
;
The following automatic conversions were performed:
'_symmetry_cell_setting' value 'Monoclinic' changed to 'monoclinic'
according to '/home/saulius/struct/CIF-dictionaries/cif_core.dic'
dictionary named 'cif_core.dic' version 2.4.1 from 2010-06-29.

Automatic conversion script
Id: cif_fix_enum 1527 2010-12-29 10:47:43Z saulius 

The following automatic conversions were performed:

'_symmetry_cell_setting' value 'Monoclinic' changed to 'monoclinic'
according to /home/saulius/struct/CIF-dictionaries/cif_core.dic
dictionary named 'cif_core.dic' version 2.4.1 from
2010-06-29.

'_exptl_absorpt_correction_type' value 'Empirical'
changed to 'empirical' according to
/home/saulius/struct/CIF-dictionaries/cif_core.dic dictionary named
'cif_core.dic' version 2.4.1 from 2010-06-29.

Automatic conversion script
Id: cif_fix_values 1715 2011-07-08 13:25:40Z adriana 
;
_cod_original_sg_symbol_H-M 'P 21/n'
_cod_database_code 2011756
_cod_database_fobs_code 2011756

loop_
_symmetry_equiv_pos_as_xyz
'x, y, z'
'-x+1/2, y+1/2, -z+1/2'
'-x, -y, -z'
'x-1/2, -y-1/2, z-1/2'

loop_
_atom_site_label
_atom_site_fract_x
_atom_site_fract_y
_atom_site_fract_z
_atom_site_U_iso_or_equiv
_atom_site_adp_type
_atom_site_calc_flag
_atom_site_refinement_flags
_atom_site_occupancy
_atom_site_disorder_assembly
_atom_site_disorder_group
_atom_site_type_symbol
Ga1 .43553(2) .71162(2) .23242(2) .02837(11) Uani d . 1 . . Ga
Ga2 .60889(2) .73960(2) .35170(2) .02866(11) Uani d . 1 . . Ga
O .54077(11) .70446(13) .26945(11) .0310(6) Uani d D 1 . . O
H .5683 .6736 .2367 .037 Uiso calc RD 1 . . H
F1 .54895(11) .41092(12) .22594(10) .0411(6) Uani d . 1 . . F
F2 .64576(12) .52513(13) .19083(11) .0513(6) Uani d . 1 . . F
F3 .72845(12) .50429(13) .07430(11) .0547(7) Uani d . 1 . . F
F4 .70902(11) .36315(13) -.00638(11) .0490(6) Uani d . 1 . . F
F5 .60471(11) .25082(12) .02219(10) .0397(5) Uani d . 1 . . F
F6 .47363(11) .35774(12) -.00208(10) .0465(6) Uani d . 1 . . F
F7 .36514(13) .32972(15) -.10456(12) .0660(7) Uani d . 1 . . F
F8 .26533(12) .20141(15) -.09382(12) .0713(8) Uani d . 1 . . F
F9 .28165(12) .09795(14) .02304(12) .0626(7) Uani d . 1 . . F
F10 .39677(11) .11849(12) .12324(11) .0448(6) Uani d . 1 . . F
F11 .60965(11) .23210(13) .26234(10) .0440(6) Uani d . 1 . . F
F12 .69891(13) .10426(14) .30182(13) .0651(7) Uani d . 1 . . F
F13 .70523(12) -.03183(14) .21344(13) .0700(8) Uani d . 1 . . F
F14 .62286(12) -.03134(13) .08315(13) .0636(7) Uani d . 1 . . F
F15 .52747(12) .09032(12) .04638(11) .0462(6) Uani d . 1 . . F
F16 .47199(11) .14510(12) .27172(10) .0461(6) Uani d . 1 . . F
F17 .37921(12) .18965(13) .36808(12) .0577(7) Uani d . 1 . . F
F18 .29988(12) .33473(15) .35455(12) .0660(7) Uani d . 1 . . F
F19 .31993(12) .43809(14) .24154(11) .0563(7) Uani d . 1 . . F
F20 .41411(11) .39682(12) .14333(11) .0423(6) Uani d . 1 . . F
N1 .41606(15) .82922(17) .22576(15) .0280(7) Uani d . 1 . . N
N2 .37712(14) .71711(18) .31457(13) .0267(7) Uani d . 1 . . N
N3 .55021(14) .80825(16) .40977(14) .0268(7) Uani d . 1 . . N
N4 .59556(15) .65587(16) .42373(14) .0285(7) Uani d . 1 . . N
B .5066(2) .2505(2) .1367(2) .0282(10) Uani d . 1 . . B
C1 .4192(2) .6294(2) .15568(18) .0459(11) Uani d . 1 . . C
H1A .4085 .5749 .1766 .069 Uiso calc R 1 . . H
H1B .4647 .6253 .1294 .069 Uiso calc R 1 . . H
H1C .3762 .6466 .1223 .069 Uiso calc R 1 . . H
C2 .43840(19) .8834(2) .16624(18) .0314(9) Uani d . 1 . . C
H2 .4597 .9367 .1874 .038 Uiso calc R 1 . . H
C3 .49924(19) .8393(2) .12779(19) .0441(11) Uani d . 1 . . C
H3A .5433 .8287 .1621 .066 Uiso calc R 1 . . H
H3B .5142 .8745 .0883 .066 Uiso calc R 1 . . H
H3C .4794 .7861 .1081 .066 Uiso calc R 1 . . H
C4 .3700(2) .9037(2) .11406(18) .0437(11) Uani d . 1 . . C
H4A .3494 .8520 .0920 .065 Uiso calc R 1 . . H
H4B .3853 .9412 .0762 .065 Uiso calc R 1 . . H
H4C .3312 .9310 .1404 .065 Uiso calc R 1 . . H
C5 .37794(18) .8594(2) .27960(18) .0276(9) Uani d . 1 . . C
C6 .36641(19) .9456(2) .28921(19) .0360(10) Uani d . 1 . . C
H6 .3866 .9795 .2535 .043 Uiso calc R 1 . . H
C7 .3314(2) .9906(2) .3407(2) .0431(11) Uani d . 1 . . C
H7 .3367 1.0495 .3375 .052 Uiso calc R 1 . . H
C8 .2902(2) .9636(3) .3957(2) .0493(12) Uani d . 1 . . C
H8 .2701 1.0051 .4252 .059 Uiso calc R 1 . . H
C9 .2757(2) .8816(3) .4116(2) .0454(11) Uani d . 1 . . C
H9 .2423 .8736 .4484 .054 Uiso calc R 1 . . H
C10 .3022(2) .8088(2) .38244(19) .0386(10) Uani d . 1 . . C
H10 .2831 .7594 .4025 .046 Uiso calc R 1 . . H
C11 .35203(18) .7940(2) .32868(18) .0271(9) Uani d . 1 . . C
C12 .3497(2) .6421(2) .35076(18) .0323(9) Uani d . 1 . . C
H12 .3427 .6565 .4022 .039 Uiso calc R 1 . . H
C13 .27361(19) .6156(2) .31370(19) .0439(11) Uani d . 1 . . C
H13A .2372 .6613 .3160 .066 Uiso calc R 1 . . H
H13B .2551 .5663 .3382 .066 Uiso calc R 1 . . H
H13C .2795 .6019 .2630 .066 Uiso calc R 1 . . H
C14 .4076(2) .5722(2) .34998(19) .0414(10) Uani d . 1 . . C
H14A .4156 .5580 .2999 .062 Uiso calc R 1 . . H
H14B .3889 .5230 .3743 .062 Uiso calc R 1 . . H
H14C .4555 .5906 .3752 .062 Uiso calc R 1 . . H
C15 .70459(18) .7645(2) .31287(19) .0455(11) Uani d . 1 . . C
H15A .7043 .8225 .2960 .068 Uiso calc R 1 . . H
H15B .7117 .7270 .2723 .068 Uiso calc R 1 . . H
H15C .7461 .7566 .3507 .068 Uiso calc R 1 . . H
C16 .5401(2) .8995(2) .40318(18) .0302(9) Uani d . 1 . . C
H16 .4849 .9126 .4026 .036 Uiso calc R 1 . . H
C17 .5685(2) .9299(2) .33331(18) .0408(10) Uani d . 1 . . C
H17A .6237 .9237 .3356 .061 Uiso calc R 1 . . H
H17B .5551 .9889 .3260 .061 Uiso calc R 1 . . H
H17C .5452 .8968 .2929 .061 Uiso calc R 1 . . H
C18 .5821(2) .9439(2) .46765(19) .0432(11) Uani d . 1 . . C
H18A .5615 .9256 .5124 .065 Uiso calc R 1 . . H
H18B .5756 1.0044 .4622 .065 Uiso calc R 1 . . H
H18C .6361 .9300 .4697 .065 Uiso calc R 1 . . H
C19 .51850(18) .7653(2) .46221(18) .0261(9) Uani d . 1 . . C
C20 .46100(19) .7990(2) .50067(18) .0338(10) Uani d . 1 . . C
H20 .4470 .8543 .4865 .041 Uiso calc R 1 . . H
C21 .4203(2) .7673(3) .5556(2) .0434(11) Uani d . 1 . . C
H21 .3806 .8021 .5695 .052 Uiso calc R 1 . . H
C22 .4291(2) .6930(3) .5928(2) .0461(11) Uani d . 1 . . C
H22 .3951 .6822 .6285 .055 Uiso calc R 1 . . H
C23 .4822(2) .6339(2) .58290(19) .0439(11) Uani d . 1 . . C
H23 .4838 .5892 .6167 .053 Uiso calc R 1 . . H
C24 .5342(2) .6280(2) .53201(19) .0380(10) Uani d . 1 . . C
H24 .5662 .5804 .5377 .046 Uiso calc R 1 . . H
C25 .54865(19) .6794(2) .47295(18) .0270(9) Uani d . 1 . . C
C26 .6361(2) .5755(2) .42798(19) .0407(10) Uani d . 1 . . C
H26 .6054 .5345 .4537 .049 Uiso calc R 1 . . H
C27 .6449(2) .5427(2) .35286(18) .0470(11) Uani d . 1 . . C
H27A .5948 .5363 .3267 .070 Uiso calc R 1 . . H
H27B .6705 .4884 .3562 .070 Uiso calc R 1 . . H
H27C .6751 .5822 .3269 .070 Uiso calc R 1 . . H
C28 .7119(2) .5864(3) .4714(2) .0641(14) Uani d . 1 . . C
H28A .7416 .6291 .4485 .096 Uiso calc R 1 . . H
H28B .7395 .5333 .4730 .096 Uiso calc R 1 . . H
H28C .7037 .6039 .5207 .096 Uiso calc R 1 . . H
C29 .56798(18) .3251(2) .12379(18) .0261(9) Uani d . 1 . . C
C30 .5843(2) .3962(2) .16481(18) .0304(9) Uani d . 1 . . C
C31 .6356(2) .4566(2) .14900(19) .0332(10) Uani d . 1 . . C
C32 .6771(2) .4466(2) .0906(2) .0369(10) Uani d . 1 . . C
C33 .6662(2) .3759(2) .04957(19) .0328(10) Uani d . 1 . . C
C34 .6133(2) .3187(2) .06630(19) .0315(9) Uani d . 1 . . C
C35 .44315(19) .2381(2) .06674(19) .0301(9) Uani d . 1 . . C
C36 .4293(2) .2905(2) .0074(2) .0332(9) Uani d . 1 . . C
C37 .3720(2) .2781(3) -.0464(2) .0432(11) Uani d . 1 . . C
C38 .3218(2) .2141(3) -.0416(2) .0469(11) Uani d . 1 . . C
C39 .3308(2) .1617(3) .0166(2) .0426(11) Uani d . 1 . . C
C40 .3903(2) .1742(2) .0679(2) .0345(10) Uani d . 1 . . C
C41 .56073(19) .1677(2) .15406(19) .0289(9) Uani d . 1 . . C
C42 .6087(2) .1660(2) .2166(2) .0336(10) Uani d . 1 . . C
C43 .6562(2) .1011(3) .2382(2) .0424(11) Uani d . 1 . . C
C44 .6598(2) .0336(3) .1940(3) .0472(12) Uani d . 1 . . C
C45 .6171(2) .0327(2) .1294(2) .0404(11) Uani d . 1 . . C
C46 .5682(2) .0984(2) .1108(2) .0340(10) Uani d . 1 . . C
C47 .45152(18) .2706(2) .20261(18) .0283(9) Uani d . 1 . . C
C48 .4374(2) .2204(2) .26080(19) .0331(9) Uani d . 1 . . C
C49 .3879(2) .2413(3) .3115(2) .0394(10) Uani d . 1 . . C
C50 .3483(2) .3139(3) .3050(2) .0425(11) Uani d . 1 . . C
C51 .3584(2) .3651(2) .2483(2) .0378(10) Uani d . 1 . . C
C52 .40804(19) .3428(2) .1991(2) .0307(9) Uani d . 1 . . C

loop_
_atom_site_aniso_label
_atom_site_aniso_U_11
_atom_site_aniso_U_22
_atom_site_aniso_U_33
_atom_site_aniso_U_12
_atom_site_aniso_U_13
_atom_site_aniso_U_23
Ga1 .0293(2) .0312(3) .0247(2) -.0019(2) .00239(18) -.0010(2)
Ga2 .0260(2) .0330(3) .0273(2) .0012(2) .00360(18) -.0019(2)
O .0270(14) .0395(15) .0270(14) .0055(12) .0055(11) -.0080(12)
F1 .0505(14) .0421(13) .0323(13) -.0144(11) .0124(11) -.0104(10)
F2 .0672(17) .0453(14) .0423(14) -.0277(12) .0105(12) -.0125(11)
F3 .0584(16) .0601(16) .0471(15) -.0323(13) .0139(12) -.0044(12)
F4 .0459(14) .0654(16) .0380(14) -.0155(12) .0167(11) -.0052(12)
F5 .0442(13) .0402(13) .0364(12) -.0062(11) .0132(10) -.0109(11)
F6 .0486(15) .0436(14) .0457(14) -.0047(12) -.0045(11) .0084(11)
F7 .0648(18) .0744(18) .0546(17) .0121(14) -.0193(14) .0054(14)
F8 .0415(15) .099(2) .0702(18) .0013(14) -.0150(13) -.0304(15)
F9 .0443(15) .0711(18) .0743(18) -.0271(13) .0165(13) -.0351(14)
F10 .0459(15) .0404(14) .0503(15) -.0131(11) .0171(12) -.0097(12)
F11 .0451(14) .0502(15) .0361(13) .0055(11) .0004(11) -.0049(11)
F12 .0518(17) .0794(19) .0635(18) .0168(14) .0012(14) .0248(15)
F13 .0521(16) .0498(16) .112(2) .0216(13) .0314(15) .0312(15)
F14 .0631(17) .0328(14) .101(2) -.0001(12) .0421(15) -.0152(14)
F15 .0494(15) .0415(14) .0494(15) -.0019(11) .0134(12) -.0185(12)
F16 .0561(15) .0358(13) .0493(15) .0024(12) .0224(12) .0064(11)
F17 .0664(17) .0647(17) .0456(15) -.0141(13) .0265(13) -.0026(13)
F18 .0476(16) .100(2) .0538(16) .0072(14) .0234(13) -.0288(14)
F19 .0448(15) .0615(16) .0608(16) .0245(13) -.0061(12) -.0267(13)
F20 .0461(14) .0371(13) .0434(14) .0088(11) .0020(11) -.0017(11)
N1 .0267(18) .0314(18) .0261(18) -.0037(14) .0044(15) .0019(15)
N2 .0274(17) .0304(18) .0226(17) -.0057(15) .0035(13) .0014(15)
N3 .0256(17) .0244(18) .0302(18) -.0001(14) .0019(14) -.0036(14)
N4 .0324(19) .0270(18) .0261(18) .0081(15) .0034(14) -.0010(15)
B .030(3) .025(3) .030(2) -.003(2) .006(2) -.003(2)
C1 .057(3) .049(3) .032(2) -.012(2) .001(2) -.008(2)
C2 .030(2) .034(2) .030(2) -.0063(19) .0040(19) .0029(19)
C3 .042(3) .054(3) .038(3) -.007(2) .011(2) .009(2)
C4 .048(3) .047(3) .035(2) .001(2) .003(2) .011(2)
C5 .019(2) .033(2) .029(2) -.0012(18) -.0066(17) -.0007(19)
C6 .034(2) .033(2) .041(3) -.0002(19) -.001(2) .001(2)
C7 .045(3) .034(3) .047(3) .004(2) -.010(2) -.010(2)
C8 .053(3) .054(3) .040(3) .015(2) -.003(2) -.020(2)
C9 .036(3) .066(3) .035(3) .006(2) .008(2) -.010(2)
C10 .035(2) .047(3) .034(2) -.002(2) .006(2) -.002(2)
C11 .021(2) .036(2) .025(2) -.0011(18) -.0013(17) -.0038(19)
C12 .038(3) .035(2) .024(2) -.006(2) .0067(19) .0023(18)
C13 .036(3) .044(3) .053(3) -.013(2) .009(2) .001(2)
C14 .044(3) .036(2) .042(3) -.008(2) -.007(2) .009(2)
C15 .034(2) .052(3) .051(3) .000(2) .010(2) -.003(2)
C16 .031(2) .025(2) .034(2) .0020(18) .0016(19) -.0042(18)
C17 .046(3) .032(2) .044(3) -.001(2) .001(2) .003(2)
C18 .044(3) .035(2) .049(3) -.002(2) .000(2) -.014(2)
C19 .024(2) .030(2) .023(2) -.0041(18) -.0024(17) -.0064(18)
C20 .030(2) .036(2) .035(2) .0050(19) .0033(19) -.0045(19)
C21 .035(2) .058(3) .038(3) .004(2) .012(2) -.015(2)
C22 .047(3) .059(3) .034(3) -.008(2) .015(2) -.002(2)
C23 .058(3) .047(3) .027(2) -.008(2) .009(2) .003(2)
C24 .045(3) .038(3) .031(2) .004(2) .006(2) .001(2)
C25 .027(2) .032(2) .022(2) -.0016(18) -.0020(17) -.0025(18)
C26 .057(3) .032(2) .035(2) .013(2) .010(2) .002(2)
C27 .058(3) .039(3) .047(3) .008(2) .018(2) -.010(2)
C28 .067(3) .070(3) .053(3) .039(3) -.012(3) -.005(3)
C29 .025(2) .030(2) .023(2) .0006(18) -.0011(17) -.0002(18)
C30 .032(2) .038(2) .021(2) -.0036(19) .0058(18) -.0006(19)
C31 .043(3) .032(2) .024(2) -.014(2) .000(2) -.0058(19)
C32 .035(3) .041(3) .034(2) -.019(2) .002(2) .005(2)
C33 .031(2) .046(3) .022(2) -.006(2) .0066(18) .000(2)
C34 .032(2) .033(2) .029(2) -.0033(19) -.0004(19) -.0059(19)
C35 .028(2) .028(2) .035(2) .0003(18) .0111(18) -.0085(19)
C36 .028(2) .033(2) .039(2) -.003(2) .0050(19) -.009(2)
C37 .038(3) .049(3) .042(3) .012(2) .000(2) -.005(2)
C38 .024(2) .065(3) .050(3) .005(2) -.005(2) -.028(3)
C39 .033(3) .045(3) .052(3) -.009(2) .015(2) -.026(2)
C40 .033(2) .035(2) .037(3) .000(2) .010(2) -.009(2)
C41 .029(2) .028(2) .031(2) -.0016(18) .0128(19) -.0008(19)
C42 .036(3) .030(2) .036(3) .000(2) .012(2) .000(2)
C43 .034(3) .053(3) .041(3) .002(2) .009(2) .016(2)
C44 .033(3) .035(3) .077(4) .009(2) .026(3) .019(3)
C45 .039(3) .023(2) .064(3) -.002(2) .029(2) -.003(2)
C46 .035(3) .032(2) .037(3) -.004(2) .016(2) -.003(2)
C47 .025(2) .028(2) .032(2) -.0005(18) .0042(18) -.0053(18)
C48 .033(2) .028(2) .040(2) -.0008(19) .0102(19) -.005(2)
C49 .041(3) .046(3) .033(2) -.015(2) .013(2) -.007(2)
C50 .026(2) .061(3) .042(3) .001(2) .011(2) -.024(2)
C51 .030(3) .039(3) .043(3) .007(2) -.003(2) -.017(2)
C52 .027(2) .032(2) .033(2) -.0032(19) .0001(19) -.0055(19)

loop_
_atom_type_symbol
_atom_type_description
_atom_type_scat_dispersion_real
_atom_type_scat_dispersion_imag
_atom_type_scat_source
C C .0033 .0016 'International Tables Vol C Tables 4.2.6.8 and 6.1.1.4'
H H .0000 .0000 'International Tables Vol C Tables 4.2.6.8 and 6.1.1.4'
B B .0013 .0007 'International Tables Vol C Tables 4.2.6.8 and 6.1.1.4'
N N .0061 .0033 'International Tables Vol C Tables 4.2.6.8 and 6.1.1.4'
F F .0171 .0103 'International Tables Vol C Tables 4.2.6.8 and 6.1.1.4'
Ga Ga .2307 1.6083 'International Tables Vol C Tables 4.2.6.8 and 6.1.1.4'
O O .0106 .0060 'International Tables Vol C Tables 4.2.6.8 and 6.1.1.4'

loop_
_geom_angle_atom_site_label_1
_geom_angle_atom_site_label_2
_geom_angle_atom_site_label_3
_geom_angle
_geom_angle_publ_flag
N1 Ga1 N2 84.25(12) yes
N1 Ga1 O 104.12(10) yes
N2 Ga1 O 106.83(10) yes
N1 Ga1 C1 127.12(13) yes
N2 Ga1 C1 123.91(14) yes
O Ga1 C1 107.39(13) yes
N3 Ga2 N4 84.44(11) yes
N3 Ga2 C15 128.85(13) yes
N4 Ga2 C15 124.42(14) yes
N3 Ga2 O 106.14(10) yes
N4 Ga2 O 103.86(10) yes
C15 Ga2 O 105.73(12) yes
Ga1 O Ga2 140.87(11) yes
C5 N1 C2 121.8(3) ?
C5 N1 Ga1 113.9(2) ?
C2 N1 Ga1 124.3(2) ?
C11 N2 C12 121.9(3) ?
C11 N2 Ga1 114.1(2) ?
C12 N2 Ga1 123.0(2) ?
C19 N3 C16 120.5(3) ?
C19 N3 Ga2 113.2(2) ?
C16 N3 Ga2 126.2(2) ?
C25 N4 C26 122.5(3) ?
C25 N4 Ga2 113.5(2) ?
C26 N4 Ga2 123.9(2) ?
C29 B C41 103.3(3) ?
C29 B C35 112.7(3) ?
C41 B C35 113.7(3) ?
C29 B C47 113.8(3) ?
C41 B C47 112.3(3) ?
C35 B C47 101.5(3) ?
N1 C2 C3 108.9(3) ?
N1 C2 C4 110.5(3) ?
C3 C2 C4 111.1(3) ?
N1 C5 C6 122.3(3) ?
N1 C5 C11 113.8(3) ?
C6 C5 C11 123.8(3) ?
C7 C6 C5 132.5(4) ?
C8 C7 C6 130.3(4) ?
C9 C8 C7 125.5(4) ?
C8 C9 C10 130.1(4) ?
C9 C10 C11 132.4(4) ?
N2 C11 C10 122.1(3) ?
N2 C11 C5 113.7(3) ?
C10 C11 C5 124.1(3) ?
N2 C12 C14 110.2(3) ?
N2 C12 C13 109.5(3) ?
C14 C12 C13 111.3(3) ?
N3 C16 C17 110.1(3) ?
N3 C16 C18 110.3(3) ?
C17 C16 C18 110.3(3) ?
N3 C19 C20 122.4(3) ?
N3 C19 C25 113.6(3) ?
C20 C19 C25 123.9(3) ?
C21 C20 C19 132.6(4) ?
C22 C21 C20 129.6(4) ?
C23 C22 C21 125.8(4) ?
C22 C23 C24 130.7(4) ?
C23 C24 C25 132.0(4) ?
N4 C25 C24 122.0(3) ?
N4 C25 C19 114.0(3) ?
C24 C25 C19 123.9(3) ?
N4 C26 C27 110.0(3) ?
N4 C26 C28 109.5(3) ?
C27 C26 C28 112.0(3) ?
C30 C29 C34 112.0(3) ?
C30 C29 B 128.7(3) ?
C34 C29 B 119.3(3) ?
F1 C30 C31 114.6(3) ?
F1 C30 C29 120.7(3) ?
C31 C30 C29 124.7(3) ?
F2 C31 C32 119.8(3) ?
F2 C31 C30 120.4(3) ?
C32 C31 C30 119.8(3) ?
F3 C32 C33 120.4(3) ?
F3 C32 C31 121.1(3) ?
C33 C32 C31 118.5(3) ?
F4 C33 C34 120.9(3) ?
F4 C33 C32 119.4(3) ?
C34 C33 C32 119.7(3) ?
F5 C34 C33 116.3(3) ?
F5 C34 C29 118.5(3) ?
C33 C34 C29 125.2(3) ?
C40 C35 C36 112.5(3) ?
C40 C35 B 119.4(3) ?
C36 C35 B 127.7(3) ?
F6 C36 C37 114.9(4) ?
F6 C36 C35 121.2(3) ?
C37 C36 C35 123.9(4) ?
F7 C37 C38 119.6(4) ?
F7 C37 C36 120.0(4) ?
C38 C37 C36 120.4(4) ?
F8 C38 C37 121.0(4) ?
F8 C38 C39 120.3(4) ?
C37 C38 C39 118.6(4) ?
F9 C39 C38 120.0(4) ?
F9 C39 C40 120.6(4) ?
C38 C39 C40 119.3(4) ?
F10 C40 C39 116.1(4) ?
F10 C40 C35 118.8(3) ?
C39 C40 C35 125.2(4) ?
C42 C41 C46 112.9(3) ?
C42 C41 B 119.1(3) ?
C46 C41 B 127.8(3) ?
F11 C42 C43 115.6(4) ?
F11 C42 C41 119.0(3) ?
C43 C42 C41 125.4(4) ?
F12 C43 C44 120.4(4) ?
F12 C43 C42 120.7(4) ?
C44 C43 C42 118.9(4) ?
F13 C44 C43 120.8(4) ?
F13 C44 C45 120.0(4) ?
C43 C44 C45 119.2(4) ?
F14 C45 C44 120.2(4) ?
F14 C45 C46 119.9(4) ?
C44 C45 C46 119.9(4) ?
F15 C46 C41 121.4(3) ?
F15 C46 C45 115.1(4) ?
C41 C46 C45 123.6(4) ?
C48 C47 C52 112.5(3) ?
C48 C47 B 128.2(3) ?
C52 C47 B 119.1(3) ?
F16 C48 C49 114.7(3) ?
F16 C48 C47 121.4(3) ?
C49 C48 C47 123.9(4) ?
F17 C49 C50 119.9(4) ?
F17 C49 C48 120.1(4) ?
C50 C49 C48 120.0(4) ?
F18 C50 C49 120.3(4) ?
F18 C50 C51 120.8(4) ?
C49 C50 C51 119.0(4) ?
F19 C51 C50 119.6(4) ?
F19 C51 C52 120.7(4) ?
C50 C51 C52 119.6(4) ?
F20 C52 C51 116.1(3) ?
F20 C52 C47 119.0(3) ?
C51 C52 C47 124.9(4) ?

loop_
_geom_bond_atom_site_label_1
_geom_bond_atom_site_label_2
_geom_bond_site_symmetry_2
_geom_bond_distance
_geom_bond_publ_flag
Ga1 N1 . 1.916(3) yes
Ga1 N2 . 1.917(3) yes
Ga1 O . 1.935(2) yes
Ga1 C1 . 1.943(3) yes
Ga2 N3 . 1.909(3) yes
Ga2 N4 . 1.922(3) yes
Ga2 C15 . 1.940(3) yes
Ga2 O . 1.947(2) yes
F1 C30 . 1.363(3) ?
F2 C31 . 1.348(4) ?
F3 C32 . 1.349(4) ?
F4 C33 . 1.353(4) ?
F5 C34 . 1.361(4) ?
F6 C36 . 1.353(4) ?
F7 C37 . 1.357(4) ?
F8 C38 . 1.348(4) ?
F9 C39 . 1.354(4) ?
F10 C40 . 1.359(4) ?
F11 C42 . 1.356(4) ?
F12 C43 . 1.348(4) ?
F13 C44 . 1.351(4) ?
F14 C45 . 1.346(4) ?
F15 C46 . 1.349(4) ?
F16 C48 . 1.359(4) ?
F17 C49 . 1.355(4) ?
F18 C50 . 1.352(4) ?
F19 C51 . 1.353(4) ?
F20 C52 . 1.360(4) ?
N1 C5 . 1.343(4) ?
N1 C2 . 1.485(4) ?
N2 C11 . 1.341(4) ?
N2 C12 . 1.478(4) ?
N3 C19 . 1.352(4) ?
N3 C16 . 1.475(4) ?
N4 C25 . 1.341(4) ?
N4 C26 . 1.472(4) ?
B C29 . 1.648(5) ?
B C41 . 1.651(5) ?
B C35 . 1.655(5) ?
B C47 . 1.660(5) ?
C2 C3 . 1.517(4) ?
C2 C4 . 1.521(4) ?
C5 C6 . 1.409(4) ?
C5 C11 . 1.486(4) ?
C6 C7 . 1.384(5) ?
C7 C8 . 1.375(5) ?
C8 C9 . 1.374(5) ?
C9 C10 . 1.383(5) ?
C10 C11 . 1.408(4) ?
C12 C14 . 1.518(4) ?
C12 C13 . 1.521(4) ?
C16 C17 . 1.511(4) ?
C16 C18 . 1.529(4) ?
C19 C20 . 1.401(4) ?
C19 C25 . 1.483(4) ?
C20 C21 . 1.395(4) ?
C21 C22 . 1.377(5) ?
C22 C23 . 1.358(5) ?
C23 C24 . 1.378(4) ?
C24 C25 . 1.412(4) ?
C26 C27 . 1.510(4) ?
C26 C28 . 1.516(5) ?
C29 C30 . 1.386(4) ?
C29 C34 . 1.394(4) ?
C30 C31 . 1.376(4) ?
C31 C32 . 1.370(4) ?
C32 C33 . 1.369(4) ?
C33 C34 . 1.365(4) ?
C35 C40 . 1.387(4) ?
C35 C36 . 1.390(5) ?
C36 C37 . 1.376(5) ?
C37 C38 . 1.364(5) ?
C38 C39 . 1.366(5) ?
C39 C40 . 1.373(5) ?
C41 C42 . 1.380(4) ?
C41 C46 . 1.383(4) ?
C42 C43 . 1.375(5) ?
C43 C44 . 1.361(5) ?
C44 C45 . 1.363(5) ?
C45 C46 . 1.387(5) ?
C47 C48 . 1.386(4) ?
C47 C52 . 1.387(4) ?
C48 C49 . 1.382(4) ?
C49 C50 . 1.357(5) ?
C50 C51 . 1.359(5) ?
C51 C52 . 1.368(5) ?

loop_
_geom_torsion_atom_site_label_1
_geom_torsion_atom_site_label_2
_geom_torsion_atom_site_label_3
_geom_torsion_atom_site_label_4
_geom_torsion
_geom_torsion_publ_flag
N1 Ga1 O Ga2 57.8(2) ?
N2 Ga1 O Ga2 -30.4(2) ?
C1 Ga1 O Ga2 -165.26(19) ?
N3 Ga2 O Ga1 -4.6(2) ?
N4 Ga2 O Ga1 83.5(2) ?
C15 Ga2 O Ga1 -144.10(19) ?
N2 Ga1 N1 C5 3.6(2) yes
O Ga1 N1 C5 -102.3(2) ?
C1 Ga1 N1 C5 132.5(2) ?
N2 Ga1 N1 C2 -174.7(3) ?
O Ga1 N1 C2 79.3(3) ?
C1 Ga1 N1 C2 -45.9(3) ?
N1 Ga1 N2 C11 -.3(2) ?
O Ga1 N2 C11 102.7(2) ?
C1 Ga1 N2 C11 -131.9(2) ?
N1 Ga1 N2 C12 168.6(3) yes
O Ga1 N2 C12 -88.3(2) ?
C1 Ga1 N2 C12 37.1(3) ?
N4 Ga2 N3 C19 -10.2(2) yes
C15 Ga2 N3 C19 -140.8(2) ?
O Ga2 N3 C19 92.6(2) ?
N4 Ga2 N3 C16 167.6(3) ?
C15 Ga2 N3 C16 37.0(3) ?
O Ga2 N3 C16 -89.6(3) ?
N3 Ga2 N4 C25 6.2(2) yes
C15 Ga2 N4 C25 140.4(2) ?
O Ga2 N4 C25 -99.1(2) ?
N3 Ga2 N4 C26 -170.2(3) ?
C15 Ga2 N4 C26 -36.0(3) ?
O Ga2 N4 C26 84.5(3) ?
C5 N1 C2 C3 163.1(3) ?
Ga1 N1 C2 C3 -18.6(4) ?
C5 N1 C2 C4 -74.6(4) ?
Ga1 N1 C2 C4 103.7(3) ?
C2 N1 C5 C6 -9.6(5) ?
Ga1 N1 C5 C6 172.0(2) ?
C2 N1 C5 C11 172.5(3) ?
Ga1 N1 C5 C11 -6.0(4) yes
N1 C5 C6 C7 -178.1(4) ?
C11 C5 C6 C7 -.4(6) ?
C5 C6 C7 C8 -6.9(7) yes
C6 C7 C8 C9 .8(7) ?
C7 C8 C9 C10 5.8(7) yes
C8 C9 C10 C11 .7(7) ?
C12 N2 C11 C10 4.6(5) ?
Ga1 N2 C11 C10 173.7(3) ?
C12 N2 C11 C5 -171.8(3) ?
Ga1 N2 C11 C5 -2.7(3) ?
C9 C10 C11 N2 171.9(4) yes
C9 C10 C11 C5 -12.0(6) yes
N1 C5 C11 N2 5.7(4) yes
C6 C5 C11 N2 -172.2(3) ?
N1 C5 C11 C10 -170.6(3) ?
C6 C5 C11 C10 11.5(5) yes
C11 N2 C12 C14 -156.4(3) ?
Ga1 N2 C12 C14 35.5(4) ?
C11 N2 C12 C13 80.8(4) ?
Ga1 N2 C12 C13 -87.4(3) ?
C19 N3 C16 C17 -169.8(3) ?
Ga2 N3 C16 C17 12.5(4) ?
C19 N3 C16 C18 68.2(4) ?
Ga2 N3 C16 C18 -109.5(3) ?
C16 N3 C19 C20 15.9(5) ?
Ga2 N3 C19 C20 -166.1(2) yes
C16 N3 C19 C25 -165.9(3) ?
Ga2 N3 C19 C25 12.0(3) yes
N3 C19 C20 C21 179.7(4) ?
C25 C19 C20 C21 1.7(6) ?
C19 C20 C21 C22 5.4(7) yes
C20 C21 C22 C23 .6(7) ?
C21 C22 C23 C24 -6.4(7) yes
C22 C23 C24 C25 -1.5(7) ?
C26 N4 C25 C24 -.8(5) ?
Ga2 N4 C25 C24 -177.2(3) ?
C26 N4 C25 C19 175.2(3) ?
Ga2 N4 C25 C19 -1.2(4) ?
C23 C24 C25 N4 -170.6(4) ?
C23 C24 C25 C19 13.9(6) yes
N3 C19 C25 N4 -7.1(4) ?
C20 C19 C25 N4 171.0(3) ?
N3 C19 C25 C24 168.8(3) ?
C20 C19 C25 C24 -13.1(5) yes
C25 N4 C26 C27 146.6(3) ?
Ga2 N4 C26 C27 -37.4(4) ?
C25 N4 C26 C28 -89.9(4) ?
Ga2 N4 C26 C28 86.1(3) ?
C41 B C29 C30 -114.7(4) ?
C35 B C29 C30 122.3(4) ?
C47 B C29 C30 7.4(5) ?
C41 B C29 C34 63.0(4) ?
C35 B C29 C34 -60.1(4) ?
C47 B C29 C34 -175.0(3) ?
C34 C29 C30 F1 -176.1(3) ?
B C29 C30 F1 1.7(5) ?
C34 C29 C30 C31 3.7(5) ?
B C29 C30 C31 -178.5(3) ?
F1 C30 C31 F2 -2.5(5) ?
C29 C30 C31 F2 177.7(3) ?
F1 C30 C31 C32 177.1(3) ?
C29 C30 C31 C32 -2.7(6) ?
F2 C31 C32 F3 .4(5) ?
C30 C31 C32 F3 -179.2(3) ?
F2 C31 C32 C33 179.3(3) ?
C30 C31 C32 C33 -.3(6) ?
F3 C32 C33 F4 1.8(5) ?
C31 C32 C33 F4 -177.0(3) ?
F3 C32 C33 C34 -179.2(3) ?
C31 C32 C33 C34 1.9(6) ?
F4 C33 C34 F5 -2.3(5) ?
C32 C33 C34 F5 178.7(3) ?
F4 C33 C34 C29 178.3(3) ?
C32 C33 C34 C29 -.6(6) ?
C30 C29 C34 F5 178.6(3) ?
B C29 C34 F5 .6(5) ?
C30 C29 C34 C33 -2.1(5) ?
B C29 C34 C33 179.9(3) ?
C29 B C35 C40 176.3(3) ?
C41 B C35 C40 59.3(4) ?
C47 B C35 C40 -61.6(4) ?
C29 B C35 C36 -11.7(5) ?
C41 B C35 C36 -128.7(4) ?
C47 B C35 C36 110.4(4) ?
C40 C35 C36 F6 178.2(3) ?
B C35 C36 F6 5.7(5) ?
C40 C35 C36 C37 -3.2(5) ?
B C35 C36 C37 -175.6(3) ?
F6 C36 C37 F7 2.5(5) ?
C35 C36 C37 F7 -176.3(3) ?
F6 C36 C37 C38 -177.6(3) ?
C35 C36 C37 C38 3.7(6) ?
F7 C37 C38 F8 -.2(6) ?
C36 C37 C38 F8 179.9(3) ?
F7 C37 C38 C39 178.5(3) ?
C36 C37 C38 C39 -1.4(6) ?
F8 C38 C39 F9 -1.7(6) ?
C37 C38 C39 F9 179.6(3) ?
F8 C38 C39 C40 177.9(3) ?
C37 C38 C39 C40 -.8(6) ?
F9 C39 C40 F10 1.2(5) ?
C38 C39 C40 F10 -178.4(3) ?
F9 C39 C40 C35 -179.2(3) ?
C38 C39 C40 C35 1.2(6) ?
C36 C35 C40 F10 -179.7(3) ?
B C35 C40 F10 -6.5(5) ?
C36 C35 C40 C39 .8(5) ?
B C35 C40 C39 173.9(3) ?
C29 B C41 C42 66.3(4) ?
C35 B C41 C42 -171.3(3) ?
C47 B C41 C42 -56.7(4) ?
C29 B C41 C46 -109.8(4) ?
C35 B C41 C46 12.6(5) ?
C47 B C41 C46 127.2(4) ?
C46 C41 C42 F11 177.0(3) ?
B C41 C42 F11 .4(5) ?
C46 C41 C42 C43 -4.0(5) ?
B C41 C42 C43 179.4(3) ?
F11 C42 C43 F12 1.5(5) ?
C41 C42 C43 F12 -177.5(3) ?
F11 C42 C43 C44 -178.2(3) ?
C41 C42 C43 C44 2.8(6) ?
F12 C43 C44 F13 .9(6) ?
C42 C43 C44 F13 -179.4(3) ?
F12 C43 C44 C45 -178.8(3) ?
C42 C43 C44 C45 .9(6) ?
F13 C44 C45 F14 -3.4(6) ?
C43 C44 C45 F14 176.4(3) ?
F13 C44 C45 C46 177.4(3) ?
C43 C44 C45 C46 -2.9(6) ?
C42 C41 C46 F15 -178.0(3) ?
B C41 C46 F15 -1.7(5) ?
C42 C41 C46 C45 1.8(5) ?
B C41 C46 C45 178.1(3) ?
F14 C45 C46 F15 2.1(5) ?
C44 C45 C46 F15 -178.7(3) ?
F14 C45 C46 C41 -177.8(3) ?
C44 C45 C46 C41 1.5(6) ?
C29 B C47 C48 -128.7(4) ?
C41 B C47 C48 -11.8(5) ?
C35 B C47 C48 110.0(4) ?
C29 B C47 C52 57.0(4) ?
C41 B C47 C52 173.9(3) ?
C35 B C47 C52 -64.3(4) ?
C52 C47 C48 F16 177.1(3) ?
B C47 C48 F16 2.4(6) ?
C52 C47 C48 C49 -2.5(5) ?
B C47 C48 C49 -177.1(3) ?
F16 C48 C49 F17 2.4(5) ?
C47 C48 C49 F17 -178.0(3) ?
F16 C48 C49 C50 -178.0(3) ?
C47 C48 C49 C50 1.6(6) ?
F17 C49 C50 F18 -.4(5) ?
C48 C49 C50 F18 -179.9(3) ?
F17 C49 C50 C51 179.4(3) ?
C48 C49 C50 C51 -.2(6) ?
F18 C50 C51 F19 .5(5) ?
C49 C50 C51 F19 -179.3(3) ?
F18 C50 C51 C52 179.7(3) ?
C49 C50 C51 C52 -.1(6) ?
F19 C51 C52 F20 -1.7(5) ?
C50 C51 C52 F20 179.1(3) ?
F19 C51 C52 C47 178.1(3) ?
C50 C51 C52 C47 -1.2(6) ?
C48 C47 C52 F20 -177.9(3) ?
B C47 C52 F20 -2.7(5) ?
C48 C47 C52 C51 2.3(5) ?
B C47 C52 C51 177.5(3) ?
